data_1537203
loop_
_publ_author_name
'Kuznetsov, V.Ya.'
'Dikareva, L.M.'
'Porai-Koshits, M.A.'
'Rogachev, D.L.'

_publ_section_title
;
 Structure of K Ce(III) Ce(IV) (S O4)4
;
_journal_name_full 'Zhurnal Strukturnoi Khimii (Issue-No. from 1981)'
_journal_page_first 14
_journal_page_last 18
_journal_volume 31
_journal_year 1990
_chemical_formula_sum 'Ce2 K O16 S4'
_chemical_name_systematic 'K Ce2 (S O4)4'
_space_group_IT_number 9
_symmetry_space_group_name_Hall 'C -2yc'
_symmetry_space_group_name_H-M 'C 1 c 1'
_cell_angle_alpha 90
_cell_angle_beta 132
_cell_angle_gamma 90
_cell_formula_units_Z 4
_cell_length_a 11.734
_cell_length_b 15.695
_cell_length_c 9.268
_cell_volume 1268.431
_citation_journal_id_ASTM ZSTKAI
_cod_data_source_file Kuznetsov_ZSTKAI_1990_1084.cif
_cod_data_source_block Ce2K1O16S4
_cod_original_formula_sum 'Ce2 K1 O16 S4'
_cod_database_code 1537203

loop_
_symmetry_equiv_pos_as_xyz
x,y,z
x,-y,z+1/2
x+1/2,y+1/2,z
x+1/2,-y+1/2,z+1/2

loop_
_atom_site_label
_atom_site_type_symbol
_atom_site_fract_x
_atom_site_fract_y
_atom_site_fract_z
_atom_site_occupancy
_atom_site_U_iso_or_equiv
Ce2 Ce+4 0.0023 0.8902 0.9914 1 0.0
O8 O-2 0.14 0.234 0.923 1 0.0
O15 O-2 0.158 0.024 0.154 1 0.0
S4 S+6 0.1945 0.0878 0.291 1 0.0
O1 O-2 0.636 0.092 0.543 1 0.0
K2 K+1 0.556 0.035 0.196 0.5 0.0
Ce1 Ce+3 0 0.2841 0 1 0.0
S1 S+6 0.8101 0.0885 0.698 1 0.0
O6 O-2 0.241 0.129 0.853 1 0.0
O9 O-2 0.13 0.236 0.512 1 0.0
O4 O-2 0.846 0.176 0.787 1 0.0
O11 O-2 0.761 0.13 0.15 1 0.0
O13 O-2 0.36 0.094 0.46 1 0.0
O3 O-2 0.848 0.024 0.837 1 0.0
K1 K+1 0.446 0.044 0.816 0.5 0.0
O16 O-2 0.135 0.172 0.201 1 0.0
O7 O-2 0.38 0.163 0.186 1 0.0
O14 O-2 0.132 0.071 0.386 1 0.0
O5 O-2 0.874 0.235 0.485 1 0.0
O10 O-2 0.625 0.162 0.816 1 0.0
S3 S+6 0.7169 0.1987 0.011 1 0.0
O12 O-2 0.858 0.24 0.07 1 0.0
S2 S+6 0.2852 0.2002 0.986 1 0.0
O2 O-2 0.888 0.069 0.634 1 0.0
